data_4002995
loop_
_publ_author_name
'Tremblay, Marie-H\'el\`ene'
'Bacsa, John'
'Zhao, Boqin'
'Pulvirenti, Federico'
'Barlow, Stephen'
'Marder, Seth R.'

_publ_section_title
;
 Structures of (4-Y-C6H4CH2NH3)2PbI4 {Y = H, F, Cl, Br, I}: Tuning of
 Hybrid Organic Inorganic Perovskite Structures from Ruddlesden--Popper to
 Dion--Jacobson Limits
;
_journal_issue 16
_journal_name_full 'Chemistry of Materials'
_journal_page_first 6145
_journal_paper_doi 10.1021/acs.chemmater.9b01564
_journal_volume 31
_journal_year 2019
_chemical_formula_moiety '2(C7 H9 Br N), I4 Pb'
_chemical_formula_sum 'C14 H18 Br2 I4 N2 Pb'
_chemical_formula_weight 1088.91
_space_group_crystal_system monoclinic
_space_group_IT_number 4
_space_group_name_Hall 'P 2yb'
_space_group_name_H-M_alt 'P 1 21 1'
_symmetry_space_group_name_Hall 'P 2yb'
_symmetry_space_group_name_H-M 'P 1 21 1'
_atom_sites_solution_hydrogens geom
_atom_sites_solution_primary dual
_audit_creation_date 2018-09-07
_audit_creation_method
;
Olex2 1.2-alpha
(compiled 2018.07.26 svn.r3523 for OlexSys, GUI svn.r5532)
;
_cell_angle_alpha 90
_cell_angle_beta 95.1410(10)
_cell_angle_gamma 90
_cell_formula_units_Z 2
_cell_length_a 8.60610(10)
_cell_length_b 8.91160(10)
_cell_length_c 15.8703(2)
_cell_measurement_reflns_used 24746
_cell_measurement_temperature 104.0(8)
_cell_measurement_theta_max 38.0940
_cell_measurement_theta_min 2.2850
_cell_volume 1212.26(2)
_computing_cell_refinement 'CrysAlisPro 1.171.40.15a (Rigaku OD, 2018)'
_computing_data_collection 'CrysAlisPro 1.171.40.15a (Rigaku OD, 2018)'
_computing_data_reduction 'CrysAlisPro 1.171.40.15a (Rigaku OD, 2018)'
_computing_molecular_graphics 'Olex2 (Dolomanov et al., 2009)'
_computing_publication_material 'Olex2 (Dolomanov et al., 2009)'
_computing_structure_refinement 'ShelXL (Sheldrick, 2015)'
_computing_structure_solution 'ShelXT (Sheldrick, 2015)'
_diffrn_ambient_environment N~2~
_diffrn_ambient_temperature 104.0(8)
_diffrn_detector 'CCD plate'
_diffrn_detector_type HyPix
_diffrn_measured_fraction_theta_full 1.000
_diffrn_measured_fraction_theta_max 0.952
_diffrn_measurement_details
;
List of Runs (angles in degrees, time in seconds):

  # Type    Start    End  Width  t~exp~   \w     \q     \k     \f   Frames
--------------------------------------------------------------------------
  1  \w    -92.00 -67.00   0.50    2.00    --  -27.43 150.00  15.00   50
  2  \w    -74.00 -30.00   0.50    2.00    --  -27.43 123.00-147.00   88
  3  \w     53.00  78.00   0.50    2.00    --   27.43 150.00  15.00   50
  4  \w     19.00  44.00   0.50    2.00    --   27.43-123.00 132.00   50
  5  \w     64.00  94.00   0.50    2.00    --   27.43-150.00 -30.00   60
  6  \w   -100.00  -1.00   0.50    2.00    --  -27.43 -77.00 120.00  198
  7  \w     39.00 101.00   0.50    2.00    --   27.43  57.00-120.00  124
  8  \w    -39.00   7.00   0.50    2.00    --   27.43 -57.00 -90.00   92
  9  \w     38.00  64.00   0.50    2.00    --   27.43 -99.00-180.00   52
 10  \w     11.00  49.00   0.50    2.00    --   27.43  77.00-180.00   76
 11  \w     62.00 101.00   0.50    2.00    --   27.43  77.00-180.00   78
 12  \w    -36.00  46.00   0.50    9.67    --   27.43 -57.00-180.00  164
 13  \w     16.00  42.00   0.50    9.67    --   27.43 -57.00 -90.00   52
 14  \w      5.00 101.00   0.50    9.67    --   27.43  77.00  30.00  192
 15  \w    -35.00  27.00   0.50    9.67    --   27.43 -57.00  90.00  124
;
_diffrn_measurement_device 'four-circle diffractometer'
_diffrn_measurement_device_type 'XtaLAB Synergy, Dualflex, HyPix'
_diffrn_measurement_method '\w scans'
_diffrn_orient_matrix_type 'CrysAlisPro convention (1999,Acta A55,543-557)'
_diffrn_orient_matrix_UB_11 0.0092473000
_diffrn_orient_matrix_UB_12 -0.0784361000
_diffrn_orient_matrix_UB_13 0.0061354000
_diffrn_orient_matrix_UB_21 0.0070577000
_diffrn_orient_matrix_UB_22 0.0109277000
_diffrn_orient_matrix_UB_23 0.0444537000
_diffrn_orient_matrix_UB_31 -0.0819289000
_diffrn_orient_matrix_UB_32 -0.0079038000
_diffrn_orient_matrix_UB_33 0.0004637000
_diffrn_radiation_monochromator mirror
_diffrn_radiation_probe x-ray
_diffrn_radiation_type MoK\a
_diffrn_radiation_wavelength 0.71073
_diffrn_reflns_av_R_equivalents 0.0325
_diffrn_reflns_av_unetI/netI 0.0347
_diffrn_reflns_Laue_measured_fraction_full 1.000
_diffrn_reflns_Laue_measured_fraction_max 0.952
_diffrn_reflns_limit_h_max 14
_diffrn_reflns_limit_h_min -14
_diffrn_reflns_limit_k_max 14
_diffrn_reflns_limit_k_min -15
_diffrn_reflns_limit_l_max 26
_diffrn_reflns_limit_l_min -26
_diffrn_reflns_number 34298
_diffrn_reflns_point_group_measured_fraction_full 0.997
_diffrn_reflns_point_group_measured_fraction_max 0.929
_diffrn_reflns_theta_full 25.242
_diffrn_reflns_theta_max 37.982
_diffrn_reflns_theta_min 2.376
_diffrn_source 'micro-focus sealed X-ray tube'
_diffrn_source_type 'PhotonJet (Mo) X-ray Source'
_exptl_absorpt_coefficient_mu 15.348
_exptl_absorpt_correction_T_max 0.906
_exptl_absorpt_correction_T_min 0.049
_exptl_absorpt_correction_type gaussian
_exptl_absorpt_process_details
;
CrysAlisPro 1.171.40.15a (Rigaku Oxford Diffraction, 2018)
Numerical absorption correction based on gaussian integration over
            a multifaceted crystal model
Empirical absorption correction using spherical harmonics,
 implemented in SCALE3 ABSPACK scaling algorithm.
;
_exptl_crystal_colour orange
_exptl_crystal_colour_primary orange
_exptl_crystal_density_diffrn 2.983
_exptl_crystal_description plate
_exptl_crystal_F_000 960
_exptl_crystal_recrystallization_method 'The material was recrystallised from --- by ---'
_exptl_crystal_size_max 0.299
_exptl_crystal_size_mid 0.211
_exptl_crystal_size_min 0.04
_refine_diff_density_max 1.142
_refine_diff_density_min -1.309
_refine_diff_density_rms 0.191
_refine_ls_abs_structure_details
;
 Refined as an inversion twin.
;
_refine_ls_abs_structure_Flack 0.314(3)
_refine_ls_extinction_coef 0.00050(8)
_refine_ls_extinction_expression Fc^*^=kFc[1+0.001xFc^2^\l^3^/sin(2\q)]^-1/4^
_refine_ls_extinction_method 'SHELXL-2018/3 (Sheldrick 2018)'
_refine_ls_goodness_of_fit_ref 1.013
_refine_ls_hydrogen_treatment constr
_refine_ls_matrix_type full
_refine_ls_number_parameters 212
_refine_ls_number_reflns 12266
_refine_ls_number_restraints 1
_refine_ls_restrained_S_all 1.013
_refine_ls_R_factor_all 0.0267
_refine_ls_R_factor_gt 0.0242
_refine_ls_shift/su_max 0.003
_refine_ls_shift/su_mean 0.000
_refine_ls_structure_factor_coef Fsqd
_refine_ls_weighting_details 'w=1/[\s^2^(Fo^2^)+(0.0262P)^2^] where P=(Fo^2^+2Fc^2^)/3'
_refine_ls_weighting_scheme calc
_refine_ls_wR_factor_gt 0.0514
_refine_ls_wR_factor_ref 0.0519
_reflns_Friedel_coverage 0.861
_reflns_Friedel_fraction_full 0.993
_reflns_Friedel_fraction_max 0.903
_reflns_number_gt 11554
_reflns_number_total 12266
_reflns_threshold_expression 'I > 2\s(I)'
_cod_data_source_file cm9b01564_si_003.cif
_cod_data_source_block bz-i-21c
_cod_database_code 4002995
_shelx_shelxl_version_number 2018/3
_chemical_oxdiff_formula 'C28  H36  Br4  I8  N4  Pb2  '
_shelx_space_group_comment
;
The symmetry employed for this shelxl refinement is uniquely defined
by the following loop, which should always be used as a source of
symmetry information in preference to the above space-group names.
They are only intended as comments.
;
_reflns_odcompleteness_completeness 99.98
_reflns_odcompleteness_iscentric 1
_reflns_odcompleteness_theta 36.23
_olex2_refinement_description
;
1. Twinned data refinement
 Scales: 0.686(3)
 0.314(3)
2. Fixed Uiso
 At 1.2 times of:
  All C(H) groups, All C(H,H) groups, All N(H,H,H) groups
3.a Secondary CH2 refined with riding coordinates:
 C7(H7A,H7B), C14(H14A,H14B)
3.b Aromatic/amide H refined with riding coordinates:
 C2(H2), C3(H3), C5(H5), C6(H6), C9(H9), C10(H10), C12(H12), C13(H13)
3.c Idealised Me refined as rotating group:
 N1(H1A,H1B,H1C), N2(H2A,H2B,H2C)
;
_olex2_diffrn_ambient_temperature_device 'Oxford Cryosystems'
_olex2_exptl_crystal_mounting_method 'The crystal was mounted on a None'
_olex2_submission_original_sample_id BZ-I-21C
_olex2_submission_special_instructions 'No special instructions were received'
_oxdiff_exptl_absorpt_empirical_details
;
Empirical correction (ABSPACK) includes:
- Absorption correction using spherical harmonics
- Frame scaling
;
_oxdiff_exptl_absorpt_empirical_full_max 1.373
_oxdiff_exptl_absorpt_empirical_full_min 0.690

loop_
_space_group_symop_operation_xyz
'x, y, z'
'-x, y+1/2, -z'

loop_
_atom_site_label
_atom_site_type_symbol
_atom_site_fract_x
_atom_site_fract_y
_atom_site_fract_z
_atom_site_U_iso_or_equiv
_atom_site_adp_type
_atom_site_occupancy
_atom_site_site_symmetry_order
_atom_site_calc_flag
_atom_site_refinement_flags_posn
Br1 Br -0.20187(5) 0.36025(6) 0.44914(3) 0.02057(9) Uani 1 1 d .
C1 C 0.1176(5) 0.3477(5) 0.7024(3) 0.0150(7) Uani 1 1 d .
C2 C 0.0471(5) 0.4812(5) 0.6751(3) 0.0178(8) Uani 1 1 d .
H2 H 0.065146 0.567836 0.707154 0.021 Uiso 1 1 calc R
C3 C -0.0504(5) 0.4872(5) 0.6000(3) 0.0178(8) Uani 1 1 d .
H3 H -0.096489 0.576978 0.581222 0.021 Uiso 1 1 calc R
C4 C -0.0769(5) 0.3557(5) 0.5540(3) 0.0152(7) Uani 1 1 d .
C5 C -0.0091(5) 0.2213(5) 0.5807(3) 0.0175(8) Uani 1 1 d .
H5 H -0.029083 0.134211 0.549360 0.021 Uiso 1 1 calc R
C6 C 0.0889(5) 0.2180(5) 0.6547(3) 0.0170(7) Uani 1 1 d .
H6 H 0.136065 0.128242 0.672737 0.020 Uiso 1 1 calc R
C7 C 0.2201(5) 0.3419(7) 0.7837(3) 0.0211(9) Uani 1 1 d .
H7A H 0.228253 0.441058 0.808891 0.025 Uiso 1 1 calc R
H7B H 0.323928 0.309098 0.772924 0.025 Uiso 1 1 calc R
N1 N 0.1512(5) 0.2336(5) 0.8440(3) 0.0185(7) Uani 1 1 d .
H1A H 0.159035 0.131461 0.822726 0.022 Uiso 1 1 calc GR
H1B H 0.041867 0.258512 0.848221 0.022 Uiso 1 1 calc GR
H1C H 0.208434 0.241222 0.899669 0.022 Uiso 1 1 calc GR
Br2 Br 0.47789(6) 0.23222(6) 0.59100(3) 0.02148(9) Uani 1 1 d .
C8 C 0.2886(5) 0.2698(5) 0.3062(3) 0.0174(7) Uani 1 1 d .
C9 C 0.3975(6) 0.1595(6) 0.3339(3) 0.0221(9) Uani 1 1 d .
H9 H 0.434150 0.093622 0.294785 0.026 Uiso 1 1 calc R
C10 C 0.4515(5) 0.1467(5) 0.4183(3) 0.0206(8) Uani 1 1 d .
H10 H 0.523873 0.073104 0.435960 0.025 Uiso 1 1 calc R
C11 C 0.3957(5) 0.2459(5) 0.4767(3) 0.0164(7) Uani 1 1 d .
C12 C 0.2856(5) 0.3546(6) 0.4515(3) 0.0187(8) Uani 1 1 d .
H12 H 0.247959 0.419078 0.490961 0.022 Uiso 1 1 calc R
C13 C 0.2319(5) 0.3657(6) 0.3655(3) 0.0187(8) Uani 1 1 d .
H13 H 0.157757 0.437835 0.347984 0.022 Uiso 1 1 calc R
C14 C 0.2350(5) 0.2830(6) 0.2142(3) 0.0203(9) Uani 1 1 d .
H14A H 0.128248 0.319184 0.207771 0.024 Uiso 1 1 calc R
H14B H 0.237318 0.184951 0.187760 0.024 Uiso 1 1 calc R
N2 N 0.3379(5) 0.3891(5) 0.1711(3) 0.0182(8) Uani 1 1 d .
H2A H 0.327385 0.489915 0.193815 0.022 Uiso 1 1 calc GR
H2B H 0.306981 0.389834 0.110437 0.022 Uiso 1 1 calc GR
H2C H 0.446171 0.356593 0.180975 0.022 Uiso 1 1 calc GR
I1 I 0.75761(3) 0.35001(3) 1.20286(2) 0.01487(5) Uani 1 1 d .
I2 I 0.55983(3) 0.62137(3) 0.98612(2) 0.01641(6) Uani 1 1 d .
I3 I 0.72090(3) 0.28211(3) 0.80150(2) 0.01592(6) Uani 1 1 d .
I4 I 0.94254(3) 0.00791(3) 1.00530(2) 0.01518(6) Uani 1 1 d .
Pb1 Pb 0.74544(2) 0.31182(2) 0.99968(2) 0.01086(3) Uani 1 1 d .

loop_
_atom_site_aniso_label
_atom_site_aniso_U_11
_atom_site_aniso_U_22
_atom_site_aniso_U_33
_atom_site_aniso_U_23
_atom_site_aniso_U_13
_atom_site_aniso_U_12
Br1 0.02005(19) 0.0236(2) 0.0171(2) 0.00371(16) -0.00381(15) -0.00306(17)
C1 0.0152(16) 0.0156(16) 0.0145(17) 0.0007(14) 0.0018(13) -0.0001(14)
C2 0.023(2) 0.0140(17) 0.0165(19) -0.0011(14) 0.0035(16) -0.0015(16)
C3 0.0214(19) 0.0134(17) 0.019(2) -0.0012(14) 0.0039(15) 0.0031(15)
C4 0.0136(16) 0.0168(16) 0.0152(17) -0.0001(14) 0.0018(13) -0.0003(14)
C5 0.0224(19) 0.0136(17) 0.0163(19) -0.0006(14) 0.0005(15) -0.0007(15)
C6 0.0220(19) 0.0125(16) 0.0166(19) -0.0004(13) 0.0021(15) 0.0016(15)
C7 0.0194(19) 0.027(2) 0.017(2) -0.0019(17) 0.0000(15) -0.0027(18)
N1 0.0205(17) 0.0200(18) 0.0143(17) 0.0015(14) -0.0019(13) 0.0037(15)
Br2 0.0215(2) 0.0239(2) 0.0185(2) 0.00194(16) -0.00151(16) -0.00279(17)
C8 0.0137(16) 0.0181(18) 0.020(2) -0.0022(14) 0.0006(14) -0.0032(14)
C9 0.021(2) 0.019(2) 0.027(2) -0.0069(18) 0.0020(18) -0.0020(17)
C10 0.0186(19) 0.019(2) 0.023(2) -0.0014(16) -0.0035(16) 0.0029(16)
C11 0.0166(17) 0.0164(17) 0.0158(18) -0.0009(14) -0.0006(14) -0.0026(14)
C12 0.0160(17) 0.0196(18) 0.020(2) -0.0024(16) 0.0008(15) 0.0007(15)
C13 0.0155(17) 0.021(2) 0.020(2) 0.0002(16) 0.0024(15) 0.0015(16)
C14 0.0163(18) 0.026(2) 0.018(2) 0.0012(17) -0.0002(15) -0.0044(17)
N2 0.0190(17) 0.0186(19) 0.0163(18) -0.0003(14) -0.0011(14) 0.0021(14)
I1 0.01532(11) 0.01652(13) 0.01242(12) 0.00094(9) -0.00070(9) -0.00094(9)
I2 0.01316(11) 0.01455(13) 0.02146(14) 0.00186(10) 0.00126(10) 0.00603(9)
I3 0.01754(11) 0.01740(14) 0.01248(12) 0.00139(9) -0.00046(9) 0.00046(10)
I4 0.01219(11) 0.01323(12) 0.02024(14) 0.00303(10) 0.00222(9) 0.00452(9)
Pb1 0.00938(5) 0.00998(5) 0.01316(5) -0.00032(4) 0.00059(4) -0.00009(4)

loop_
_atom_type_symbol
_atom_type_description
_atom_type_scat_dispersion_real
_atom_type_scat_dispersion_imag
_atom_type_scat_source
C C 0.0033 0.0016 'International Tables Vol C Tables 4.2.6.8 and 6.1.1.4'
H H 0.0000 0.0000 'International Tables Vol C Tables 4.2.6.8 and 6.1.1.4'
Br Br -0.2901 2.4595 'International Tables Vol C Tables 4.2.6.8 and 6.1.1.4'
I I -0.4742 1.8119 'International Tables Vol C Tables 4.2.6.8 and 6.1.1.4'
N N 0.0061 0.0033 'International Tables Vol C Tables 4.2.6.8 and 6.1.1.4'
Pb Pb -3.3944 10.1111 'International Tables Vol C Tables 4.2.6.8 and 6.1.1.4'

loop_
_exptl_crystal_face_index_h
_exptl_crystal_face_index_k
_exptl_crystal_face_index_l
_exptl_crystal_face_perp_dist
0 0 1 0.0200
0 -12 5 0.0881
2 12 2 0.0952
-6 -1 20 0.0725
-12 2 7 0.1344
-1 0 0 0.1556
0 -1 2 0.0707
0 8 -17 0.0688
0 2 1 0.1146
0 -2 -1 0.0955
2 0 -1 0.1378
-1 0 1 0.1355
0 0 -1 0.0200
-10 2 -10 0.1242

loop_
_geom_angle_atom_site_label_1
_geom_angle_atom_site_label_2
_geom_angle_atom_site_label_3
_geom_angle
_geom_angle_site_symmetry_1
_geom_angle_site_symmetry_3
C2 C1 C6 119.4(4) . .
C2 C1 C7 120.4(4) . .
C6 C1 C7 120.1(4) . .
C1 C2 H2 119.6 . .
C1 C2 C3 120.8(4) . .
C3 C2 H2 119.6 . .
C2 C3 H3 120.8 . .
C4 C3 C2 118.3(4) . .
C4 C3 H3 120.8 . .
C3 C4 Br1 119.7(3) . .
C5 C4 Br1 118.6(3) . .
C5 C4 C3 121.7(4) . .
C4 C5 H5 120.4 . .
C4 C5 C6 119.2(4) . .
C6 C5 H5 120.4 . .
C1 C6 H6 119.7 . .
C5 C6 C1 120.6(4) . .
C5 C6 H6 119.7 . .
C1 C7 H7A 109.8 . .
C1 C7 H7B 109.8 . .
C1 C7 N1 109.4(4) . .
H7A C7 H7B 108.2 . .
N1 C7 H7A 109.8 . .
N1 C7 H7B 109.8 . .
C7 N1 H1A 109.5 . .
C7 N1 H1B 109.5 . .
C7 N1 H1C 109.5 . .
H1A N1 H1B 109.5 . .
H1A N1 H1C 109.5 . .
H1B N1 H1C 109.5 . .
C9 C8 C14 120.0(4) . .
C13 C8 C9 119.0(4) . .
C13 C8 C14 121.0(4) . .
C8 C9 H9 119.4 . .
C10 C9 C8 121.3(4) . .
C10 C9 H9 119.4 . .
C9 C10 H10 120.5 . .
C9 C10 C11 119.0(4) . .
C11 C10 H10 120.5 . .
C10 C11 Br2 118.3(3) . .
C12 C11 Br2 120.6(3) . .
C12 C11 C10 121.1(4) . .
C11 C12 H12 120.5 . .
C11 C12 C13 119.1(4) . .
C13 C12 H12 120.5 . .
C8 C13 C12 120.5(4) . .
C8 C13 H13 119.7 . .
C12 C13 H13 119.7 . .
C8 C14 H14A 109.5 . .
C8 C14 H14B 109.5 . .
C8 C14 N2 110.5(4) . .
H14A C14 H14B 108.1 . .
N2 C14 H14A 109.5 . .
N2 C14 H14B 109.5 . .
C14 N2 H2A 109.5 . .
C14 N2 H2B 109.5 . .
C14 N2 H2C 109.5 . .
H2A N2 H2B 109.5 . .
H2A N2 H2C 109.5 . .
H2B N2 H2C 109.5 . .
Pb1 I2 Pb1 151.338(11) 2_657 .
Pb1 I4 Pb1 154.748(11) . 2_747
I2 Pb1 I1 86.987(9) . .
I2 Pb1 I1 86.453(9) 2_647 .
I2 Pb1 I2 93.151(5) 2_647 .
I2 Pb1 I4 176.872(10) . .
I2 Pb1 I4 89.162(10) 2_647 .
I2 Pb1 I4 177.302(11) 2_647 2_757
I2 Pb1 I4 86.701(10) . 2_757
I3 Pb1 I1 177.676(11) . .
I3 Pb1 I2 92.548(10) . 2_647
I3 Pb1 I2 90.976(10) . .
I3 Pb1 I4 86.816(9) . .
I3 Pb1 I4 90.148(9) . 2_757
I4 Pb1 I1 90.849(9) 2_757 .
I4 Pb1 I1 95.263(9) . .
I4 Pb1 I4 91.088(4) . 2_757

loop_
_geom_bond_atom_site_label_1
_geom_bond_atom_site_label_2
_geom_bond_distance
_geom_bond_site_symmetry_2
Br1 C4 1.899(4) .
C1 C2 1.388(6) .
C1 C6 1.391(6) .
C1 C7 1.498(7) .
C2 H2 0.9300 .
C2 C3 1.396(7) .
C3 H3 0.9300 .
C3 C4 1.389(6) .
C4 C5 1.382(6) .
C5 H5 0.9300 .
C5 C6 1.383(6) .
C6 H6 0.9300 .
C7 H7A 0.9700 .
C7 H7B 0.9700 .
C7 N1 1.515(7) .
N1 H1A 0.9751 .
N1 H1B 0.9751 .
N1 H1C 0.9751 .
Br2 C11 1.891(5) .
C8 C9 1.402(7) .
C8 C13 1.391(6) .
C8 C14 1.497(7) .
C9 H9 0.9300 .
C9 C10 1.382(7) .
C10 H10 0.9300 .
C10 C11 1.396(6) .
C11 C12 1.388(7) .
C12 H12 0.9300 .
C12 C13 1.405(7) .
C13 H13 0.9300 .
C14 H14A 0.9700 .
C14 H14B 0.9700 .
C14 N2 1.502(6) .
N2 H2A 0.9751 .
N2 H2B 0.9751 .
N2 H2C 0.9751 .
I1 Pb1 3.2348(3) .
I2 Pb1 3.1853(3) .
I2 Pb1 3.1527(3) 2_657
I3 Pb1 3.1444(3) .
I4 Pb1 3.2106(3) 2_747
I4 Pb1 3.1926(3) .

loop_
_exptl_oxdiff_crystal_face_indexfrac_h
_exptl_oxdiff_crystal_face_indexfrac_k
_exptl_oxdiff_crystal_face_indexfrac_l
_exptl_oxdiff_crystal_face_x
_exptl_oxdiff_crystal_face_y
_exptl_oxdiff_crystal_face_z
-0.0005 -0.0002 1.0010 0.0062 0.0445 0.0005
0.0061 -12.2700 4.8033 0.9919 0.0795 0.0987
2.3472 12.2749 1.6304 -0.9311 0.2232 -0.2886
-5.8279 -0.5064 20.4859 0.1115 0.8640 0.4910
-11.6096 2.0397 7.2852 -0.2226 0.2642 0.9384
-1.0002 -0.0013 -0.0013 -0.0092 -0.0071 0.0820
0.0002 -1.0007 2.0021 0.0908 0.0781 0.0088
0.2212 8.3694 -16.6553 -0.7566 -0.6474 -0.0920
-0.0030 2.0002 1.0009 -0.1508 0.0663 -0.0151
0.0030 -2.0002 -1.0009 0.1508 -0.0663 0.0151
2.0008 0.0029 -0.9984 0.0122 -0.0302 -0.1644
-1.0007 -0.0016 0.9997 -0.0030 0.0374 0.0825
0.0005 0.0002 -1.0010 -0.0062 -0.0445 -0.0005
-10.0967 1.9080 -10.2180 -0.3057 -0.5046 0.8074

loop_
_twin_individual_id
_twin_individual_mass_fraction_refined
1 0.686(3)
2 0.314(3)
